data_4338305
loop_
_publ_author_name
'Gao, Feng'
'Zhu, Fei-Fei'
'Wang, Xing-Yong'
'Xu, Yan'
'Wang, Xin-Ping'
'Zuo, Jing-Lin'

_publ_section_title
;
 Stabilizing radical cation and dication of a tetrathiafulvalene
 derivative by a weakly coordinating anion.
;
_journal_issue 10
_journal_name_full 'Inorganic chemistry'
_journal_page_first 5321
_journal_page_last 5327
_journal_paper_doi 10.1021/ic5006117
_journal_volume 53
_journal_year 2014
_chemical_formula_moiety '4(C16 Al F36 O4), 4(C10 H12 S8)'
_chemical_formula_sum 'C104 H48 Al4 F144 O16 S32'
_chemical_formula_weight 5423.26
_chemical_name_systematic
; 
 ? 
;
_space_group_IT_number 2
_symmetry_cell_setting triclinic
_symmetry_space_group_name_Hall '-P 1'
_symmetry_space_group_name_H-M 'P -1'
_atom_sites_solution_hydrogens geom
_atom_sites_solution_primary direct
_atom_sites_solution_secondary difmap
_audit_creation_method SHELXL-97
_cell_angle_alpha 88.4690(17)
_cell_angle_beta 78.0730(16)
_cell_angle_gamma 87.4090(16)
_cell_formula_units_Z 1
_cell_length_a 12.7865(18)
_cell_length_b 18.846(3)
_cell_length_c 19.209(3)
_cell_measurement_reflns_used 4869
_cell_measurement_temperature 123(2)
_cell_measurement_theta_max 26.25
_cell_measurement_theta_min 2.13
_cell_volume 4523.6(12)
_computing_cell_refinement 'Bruker SMART'
_computing_data_collection 'Bruker SMART'
_computing_data_reduction 'Bruker SAINT'
_computing_molecular_graphics 'Bruker SHELXTL'
_computing_publication_material 'Bruker SHELXTL'
_computing_structure_refinement 'Bruker SHELXTL'
_computing_structure_solution 'Bruker SHELXTL'
_diffrn_ambient_temperature 123(2)
_diffrn_measured_fraction_theta_full 0.974
_diffrn_measured_fraction_theta_max 0.974
_diffrn_measurement_device_type 'Bruker APEX DUO CCD'
_diffrn_measurement_method '\f and \w scans'
_diffrn_radiation_monochromator graphite
_diffrn_radiation_source 'fine-focus sealed tube'
_diffrn_radiation_type MoK\a
_diffrn_radiation_wavelength 0.71073
_diffrn_reflns_av_R_equivalents 0.0000
_diffrn_reflns_av_sigmaI/netI 0.0624
_diffrn_reflns_limit_h_max 13
_diffrn_reflns_limit_h_min -15
_diffrn_reflns_limit_k_max 22
_diffrn_reflns_limit_k_min -22
_diffrn_reflns_limit_l_max 22
_diffrn_reflns_limit_l_min -13
_diffrn_reflns_number 15527
_diffrn_reflns_theta_full 25.00
_diffrn_reflns_theta_max 25.00
_diffrn_reflns_theta_min 1.76
_exptl_absorpt_coefficient_mu 0.599
_exptl_absorpt_correction_T_max 0.8696
_exptl_absorpt_correction_T_min 0.8550
_exptl_absorpt_correction_type multi-scan
_exptl_absorpt_process_details 'SADABS; Bruker, 2000'
_exptl_crystal_colour brown
_exptl_crystal_density_diffrn 1.991
_exptl_crystal_density_method 'not measured'
_exptl_crystal_description block
_exptl_crystal_F_000 2660
_exptl_crystal_size_max 0.27
_exptl_crystal_size_mid 0.25
_exptl_crystal_size_min 0.24
_refine_diff_density_max 1.890
_refine_diff_density_min -1.142
_refine_diff_density_rms 0.250
_refine_ls_extinction_method none
_refine_ls_goodness_of_fit_ref 1.362
_refine_ls_hydrogen_treatment constr
_refine_ls_matrix_type full
_refine_ls_number_parameters 1285
_refine_ls_number_reflns 15527
_refine_ls_number_restraints 1257
_refine_ls_restrained_S_all 1.457
_refine_ls_R_factor_all 0.1296
_refine_ls_R_factor_gt 0.1003
_refine_ls_shift/su_max 0.002
_refine_ls_shift/su_mean 0.000
_refine_ls_structure_factor_coef Fsqd
_refine_ls_weighting_details 'calc w=1/[\s^2^(Fo^2^)+(0.2000P)^2^+0.0000P] where P=(Fo^2^+2Fc^2^)/3'
_refine_ls_weighting_scheme calc
_refine_ls_wR_factor_gt 0.2924
_refine_ls_wR_factor_ref 0.3286
_reflns_number_gt 12164
_reflns_number_total 15527
_reflns_threshold_expression >2sigma(I)
_cod_data_source_file ic5006117_si_002.cif
_cod_data_source_block 1_radical
_cod_depositor_comments
;
The following automatic conversions were performed:

'_symmetry_cell_setting' value 'Triclinic' changed to 'triclinic'
according to
/usr/data/users/saulius/crontab/automatic-downloads/rss-feeds/ACS/lib/dictionaries/cif_core.dic
dictionary named 'cif_core.dic' version 2.4.2 from 2011-04-26.

Automatic conversion script
Id: cif_fix_values 2281 2013-09-26 08:29:07Z andrius 

 Adding full bibliography for 4338304--4338306.cif.
;
_cod_original_cell_volume 4523.7(11)
_cod_original_sg_symbol_Hall '-P 1   '
_cod_original_sg_symbol_H-M 'P-1   '
_cod_database_code 4338305

loop_
_symmetry_equiv_pos_as_xyz
'x, y, z'
'-x, -y, -z'

loop_
_atom_site_label
_atom_site_type_symbol
_atom_site_fract_x
_atom_site_fract_y
_atom_site_fract_z
_atom_site_U_iso_or_equiv
_atom_site_adp_type
_atom_site_occupancy
_atom_site_symmetry_multiplicity
_atom_site_calc_flag
_atom_site_refinement_flags
_atom_site_disorder_assembly
_atom_site_disorder_group
Al2 Al 0.7262(8) 0.3839(5) 0.0882(5) 0.0240(19) Uiso 0.50 1 d PDU A 3
O5 O 0.7712(10) 0.3678(7) 0.0008(5) 0.037(2) Uiso 0.50 1 d PDU A 3
C17 C 0.7964(9) 0.3922(6) -0.0695(7) 0.044(2) Uiso 0.50 1 d PDU A 3
C18 C 0.8631(10) 0.3341(7) -0.1148(7) 0.051(3) Uiso 0.50 1 d PDU A 3
F37 F 0.8552(11) 0.3421(7) -0.1823(6) 0.059(3) Uiso 0.50 1 d PDU A 3
F38 F 0.8267(10) 0.2709(6) -0.0932(7) 0.059(3) Uiso 0.50 1 d PDU A 3
F39 F 0.9652(8) 0.3373(7) -0.1095(7) 0.052(3) Uiso 0.50 1 d PDU A 3
C19 C 0.8556(10) 0.4611(7) -0.0770(7) 0.051(3) Uiso 0.50 1 d PDU A 3
F40 F 0.7894(9) 0.5173(6) -0.0551(7) 0.046(3) Uiso 0.50 1 d PDU A 3
F41 F 0.9039(11) 0.4741(7) -0.1448(6) 0.064(3) Uiso 0.50 1 d PDU A 3
F42 F 0.9308(10) 0.4601(7) -0.0391(7) 0.063(3) Uiso 0.50 1 d PDU A 3
C20 C 0.6875(10) 0.4053(7) -0.0918(7) 0.051(2) Uiso 0.50 1 d PDU A 3
F43 F 0.6906(12) 0.4421(7) -0.1506(6) 0.054(4) Uiso 0.50 1 d PDU A 3
F44 F 0.6176(10) 0.4377(7) -0.0411(7) 0.055(3) Uiso 0.50 1 d PDU A 3
F45 F 0.6442(10) 0.3450(6) -0.1037(7) 0.054(3) Uiso 0.50 1 d PDU A 3
O6 O 0.7248(10) 0.4723(5) 0.1039(7) 0.042(3) Uiso 0.50 1 d PDU A 3
C21 C 0.6899(10) 0.5309(7) 0.1418(7) 0.051(2) Uiso 0.50 1 d PDU A 3
C22 C 0.6044(11) 0.5713(7) 0.1092(8) 0.062(3) Uiso 0.50 1 d PDU A 3
F46 F 0.5486(13) 0.6200(8) 0.1527(9) 0.086(4) Uiso 0.50 1 d PDU A 3
F47 F 0.6469(12) 0.6055(7) 0.0490(7) 0.067(4) Uiso 0.50 1 d PDU A 3
F48 F 0.5344(12) 0.5235(9) 0.0962(9) 0.083(5) Uiso 0.50 1 d PDU A 3
C23 C 0.7826(11) 0.5800(7) 0.1401(8) 0.060(3) Uiso 0.50 1 d PDU A 3
F49 F 0.8405(11) 0.5860(8) 0.0741(7) 0.071(4) Uiso 0.50 1 d PDU A 3
F50 F 0.8458(12) 0.5576(9) 0.1830(8) 0.087(4) Uiso 0.50 1 d PDU A 3
F51 F 0.7488(12) 0.6451(6) 0.1599(8) 0.070(4) Uiso 0.50 1 d PDU A 3
C24 C 0.6403(11) 0.5136(7) 0.2191(7) 0.063(3) Uiso 0.50 1 d PDU A 3
F52 F 0.6844(13) 0.4606(7) 0.2484(8) 0.068(4) Uiso 0.50 1 d PDU A 3
F53 F 0.6373(11) 0.5687(6) 0.2615(7) 0.057(3) Uiso 0.50 1 d PDU A 3
F54 F 0.5398(11) 0.4926(9) 0.2275(9) 0.093(5) Uiso 0.50 1 d PDU A 3
O7 O 0.8074(8) 0.3380(6) 0.1372(6) 0.041(2) Uiso 0.50 1 d PDU A 3
C25 C 0.8974(10) 0.3059(6) 0.1516(6) 0.049(2) Uiso 0.50 1 d PDU A 3
C26 C 0.9006(11) 0.2273(7) 0.1325(7) 0.053(3) Uiso 0.50 1 d PDU A 3
F55 F 0.9961(10) 0.1986(7) 0.1293(8) 0.060(3) Uiso 0.50 1 d PDU A 3
F56 F 0.8778(13) 0.2181(8) 0.0706(7) 0.069(4) Uiso 0.50 1 d PDU A 3
F57 F 0.8344(11) 0.1915(7) 0.1797(8) 0.065(3) Uiso 0.50 1 d PDU A 3
C27 C 0.9928(10) 0.3428(8) 0.1054(8) 0.063(3) Uiso 0.50 1 d PDU A 3
F58 F 1.0140(13) 0.3197(9) 0.0377(7) 0.079(4) Uiso 0.50 1 d PDU A 3
F59 F 1.0808(11) 0.3339(9) 0.1311(9) 0.084(4) Uiso 0.50 1 d PDU A 3
F60 F 0.9669(14) 0.4128(7) 0.1015(9) 0.079(4) Uiso 0.50 1 d PDU A 3
C28 C 0.8944(11) 0.3141(7) 0.2303(7) 0.055(3) Uiso 0.50 1 d PDU A 3
F61 F 0.7963(11) 0.3045(8) 0.2693(7) 0.071(4) Uiso 0.50 1 d PDU A 3
F62 F 0.9600(13) 0.2699(8) 0.2563(9) 0.071(4) Uiso 0.50 1 d PDU A 3
F63 F 0.9171(13) 0.3798(7) 0.2452(8) 0.075(4) Uiso 0.50 1 d PDU A 3
O8 O 0.5991(8) 0.3554(6) 0.1148(7) 0.043(3) Uiso 0.50 1 d PDU A 3
C29 C 0.5215(9) 0.3083(6) 0.1275(6) 0.045(2) Uiso 0.50 1 d PDU A 3
C30 C 0.5512(10) 0.2460(6) 0.0763(7) 0.044(3) Uiso 0.50 1 d PDU A 3
F64 F 0.5343(8) 0.2644(5) 0.0121(5) 0.037(2) Uiso 0.50 1 d PDU A 3
F65 F 0.6526(8) 0.2229(6) 0.0693(6) 0.042(3) Uiso 0.50 1 d PDU A 3
F66 F 0.4901(9) 0.1898(5) 0.0997(7) 0.049(3) Uiso 0.50 1 d PDU A 3
C31 C 0.5120(10) 0.2792(7) 0.2040(7) 0.050(3) Uiso 0.50 1 d PDU A 3
F67 F 0.5952(11) 0.2358(7) 0.2128(8) 0.057(4) Uiso 0.50 1 d PDU A 3
F68 F 0.4180(9) 0.2489(7) 0.2296(7) 0.056(3) Uiso 0.50 1 d PDU A 3
F69 F 0.5143(11) 0.3324(6) 0.2508(6) 0.057(3) Uiso 0.50 1 d PDU A 3
C32 C 0.4170(10) 0.3428(7) 0.1172(7) 0.054(3) Uiso 0.50 1 d PDU A 3
F70 F 0.3748(11) 0.3865(7) 0.1699(7) 0.063(3) Uiso 0.50 1 d PDU A 3
F71 F 0.4240(11) 0.3795(7) 0.0576(6) 0.059(3) Uiso 0.50 1 d PDU A 3
F72 F 0.3437(10) 0.2947(8) 0.1160(8) 0.071(4) Uiso 0.50 1 d PDU A 3
Al2' Al 0.7339(7) 0.3803(5) 0.0902(5) 0.0196(18) Uiso 0.50 1 d PDU B 4
O5' O 0.7950(9) 0.3776(7) 0.0027(5) 0.033(2) Uiso 0.50 1 d PDU B 4
C17' C 0.7881(9) 0.3777(7) -0.0678(7) 0.045(2) Uiso 0.50 1 d PDU B 4
C18' C 0.9002(10) 0.3631(7) -0.1127(7) 0.058(3) Uiso 0.50 1 d PDU B 4
F37' F 0.8996(14) 0.3694(9) -0.1817(7) 0.084(4) Uiso 0.50 1 d PDU B 4
F38' F 0.9639(12) 0.4107(8) -0.0974(9) 0.090(4) Uiso 0.50 1 d PDU B 4
F39' F 0.9356(12) 0.2984(7) -0.1012(8) 0.069(3) Uiso 0.50 1 d PDU B 4
C19' C 0.7135(11) 0.3188(7) -0.0798(8) 0.059(3) Uiso 0.50 1 d PDU B 4
F40' F 0.7298(13) 0.3032(8) -0.1479(7) 0.082(4) Uiso 0.50 1 d PDU B 4
F41' F 0.7319(12) 0.2589(7) -0.0443(8) 0.078(4) Uiso 0.50 1 d PDU B 4
F42' F 0.6117(10) 0.3387(7) -0.0581(8) 0.071(4) Uiso 0.50 1 d PDU B 4
C20' C 0.7411(11) 0.4497(7) -0.0880(7) 0.051(2) Uiso 0.50 1 d PDU B 4
F43' F 0.7185(14) 0.4515(9) -0.1523(7) 0.078(5) Uiso 0.50 1 d PDU B 4
F44' F 0.6524(9) 0.4686(7) -0.0414(7) 0.052(3) Uiso 0.50 1 d PDU B 4
F45' F 0.8072(13) 0.5022(7) -0.0889(10) 0.083(4) Uiso 0.50 1 d PDU B 4
O6' O 0.6885(10) 0.4646(5) 0.1143(7) 0.040(2) Uiso 0.50 1 d PDU B 4
C21' C 0.7018(10) 0.5292(7) 0.1398(7) 0.051(2) Uiso 0.50 1 d PDU B 4
C22' C 0.5979(11) 0.5718(7) 0.1536(8) 0.061(3) Uiso 0.50 1 d PDU B 4
F46' F 0.6113(11) 0.6427(6) 0.1563(7) 0.060(3) Uiso 0.50 1 d PDU B 4
F47' F 0.5327(12) 0.5550(9) 0.2149(8) 0.092(4) Uiso 0.50 1 d PDU B 4
F48' F 0.5413(12) 0.5634(9) 0.1023(8) 0.085(4) Uiso 0.50 1 d PDU B 4
C23' C 0.7825(11) 0.5685(7) 0.0811(7) 0.059(3) Uiso 0.50 1 d PDU B 4
F49' F 0.7376(12) 0.5932(7) 0.0296(7) 0.071(4) Uiso 0.50 1 d PDU B 4
F50' F 0.8634(10) 0.5251(7) 0.0521(7) 0.066(4) Uiso 0.50 1 d PDU B 4
F51' F 0.8246(12) 0.6213(7) 0.1081(9) 0.081(4) Uiso 0.50 1 d PDU B 4
C24' C 0.7510(11) 0.5232(8) 0.2055(7) 0.061(3) Uiso 0.50 1 d PDU B 4
F52' F 0.7209(13) 0.4723(7) 0.2509(7) 0.066(4) Uiso 0.50 1 d PDU B 4
F53' F 0.7430(13) 0.5825(8) 0.2418(8) 0.088(4) Uiso 0.50 1 d PDU B 4
F54' F 0.8568(10) 0.5077(9) 0.1905(8) 0.075(4) Uiso 0.50 1 d PDU B 4
O7' O 0.8347(10) 0.3561(7) 0.1355(7) 0.045(3) Uiso 0.50 1 d PDU B 4
C25' C 0.9086(10) 0.3071(6) 0.1489(7) 0.050(2) Uiso 0.50 1 d PDU B 4
C26' C 0.8775(11) 0.2312(7) 0.1451(8) 0.054(3) Uiso 0.50 1 d PDU B 4
F56' F 0.8026(11) 0.2125(8) 0.1994(8) 0.070(4) Uiso 0.50 1 d PDU B 4
F55' F 0.9571(11) 0.1843(6) 0.1468(8) 0.056(3) Uiso 0.50 1 d PDU B 4
F57' F 0.8415(13) 0.2165(8) 0.0888(7) 0.068(4) Uiso 0.50 1 d PDU B 4
C27' C 1.0139(11) 0.3196(8) 0.0941(7) 0.063(3) Uiso 0.50 1 d PDU B 4
F58' F 1.0107(13) 0.2882(9) 0.0326(7) 0.078(5) Uiso 0.50 1 d PDU B 4
F59' F 1.0986(11) 0.2926(8) 0.1180(9) 0.076(4) Uiso 0.50 1 d PDU B 4
F60' F 1.0265(13) 0.3892(7) 0.0818(9) 0.078(4) Uiso 0.50 1 d PDU B 4
C28' C 0.9277(11) 0.3221(7) 0.2237(7) 0.056(3) Uiso 0.50 1 d PDU B 4
F61' F 0.8341(12) 0.3290(8) 0.2688(7) 0.074(4) Uiso 0.50 1 d PDU B 4
F62' F 0.9881(13) 0.2723(8) 0.2463(9) 0.069(4) Uiso 0.50 1 d PDU B 4
F63' F 0.9799(13) 0.3819(7) 0.2238(9) 0.079(4) Uiso 0.50 1 d PDU B 4
O8' O 0.6238(8) 0.3278(6) 0.1029(6) 0.043(2) Uiso 0.50 1 d PDU B 4
C29' C 0.5290(10) 0.3091(6) 0.1379(6) 0.046(2) Uiso 0.50 1 d PDU B 4
C30' C 0.5034(11) 0.2416(7) 0.1017(7) 0.055(3) Uiso 0.50 1 d PDU B 4
F64' F 0.4721(13) 0.2576(8) 0.0417(7) 0.078(4) Uiso 0.50 1 d PDU B 4
F65' F 0.5908(10) 0.1969(6) 0.0879(7) 0.062(3) Uiso 0.50 1 d PDU B 4
F66' F 0.4270(12) 0.2072(8) 0.1467(9) 0.092(5) Uiso 0.50 1 d PDU B 4
C31' C 0.5310(11) 0.2899(7) 0.2151(7) 0.055(3) Uiso 0.50 1 d PDU B 4
F67' F 0.5715(13) 0.2235(7) 0.2229(9) 0.068(4) Uiso 0.50 1 d PDU B 4
F68' F 0.4321(11) 0.2871(8) 0.2594(8) 0.081(4) Uiso 0.50 1 d PDU B 4
F69' F 0.5832(13) 0.3357(8) 0.2474(8) 0.082(4) Uiso 0.50 1 d PDU B 4
C32' C 0.4483(11) 0.3682(7) 0.1317(7) 0.052(3) Uiso 0.50 1 d PDU B 4
F70' F 0.4431(12) 0.4153(7) 0.1828(7) 0.072(4) Uiso 0.50 1 d PDU B 4
F71' F 0.4724(12) 0.4043(7) 0.0707(7) 0.066(3) Uiso 0.50 1 d PDU B 4
F72' F 0.3516(11) 0.3440(9) 0.1400(9) 0.086(4) Uiso 0.50 1 d PDU B 4
C14 C 1.0576(9) 0.8499(6) 0.2548(6) 0.038(4) Uiso 0.532(9) 1 d PDU C 1
F28 F 0.9932(12) 0.8541(9) 0.2087(7) 0.068(5) Uiso 0.532(9) 1 d PDU C 1
F29 F 1.1382(9) 0.8048(6) 0.2297(6) 0.041(3) Uiso 0.532(9) 1 d PDU C 1
F30 F 1.1020(9) 0.9129(6) 0.2534(7) 0.053(3) Uiso 0.532(9) 1 d PDU C 1
C15 C 0.9683(9) 0.7515(6) 0.3317(6) 0.038(4) Uiso 0.532(9) 1 d PDU C 1
F31 F 1.0525(8) 0.7051(5) 0.3298(6) 0.034(3) Uiso 0.532(9) 1 d PDU C 1
F32 F 0.8993(9) 0.7381(6) 0.3926(7) 0.043(4) Uiso 0.532(9) 1 d PDU C 1
F33 F 0.9297(9) 0.7351(6) 0.2737(6) 0.046(3) Uiso 0.532(9) 1 d PDU C 1
C16 C 1.0689(9) 0.8387(6) 0.3849(6) 0.038(4) Uiso 0.532(9) 1 d PDU C 1
F34 F 1.0677(12) 0.9039(6) 0.4064(8) 0.064(5) Uiso 0.532(9) 1 d PDU C 1
F35 F 1.1681(7) 0.8150(6) 0.3624(6) 0.038(3) Uiso 0.532(9) 1 d PDU C 1
F36 F 1.0338(8) 0.7990(5) 0.4437(5) 0.035(3) Uiso 0.532(9) 1 d PDU C 1
C14' C 1.0128(10) 0.8158(7) 0.2487(6) 0.043(4) Uiso 0.468(9) 1 d PDU C 2
F28' F 0.9857(12) 0.8736(8) 0.2139(7) 0.053(5) Uiso 0.468(9) 1 d PDU C 2
F29' F 1.1109(10) 0.7962(8) 0.2191(7) 0.055(5) Uiso 0.468(9) 1 d PDU C 2
F30' F 0.9510(11) 0.7646(7) 0.2404(8) 0.067(4) Uiso 0.468(9) 1 d PDU C 2
C15' C 0.9927(11) 0.7636(6) 0.3724(7) 0.050(5) Uiso 0.468(9) 1 d PDU C 2
F31' F 1.0692(13) 0.7143(7) 0.3441(9) 0.063(5) Uiso 0.468(9) 1 d PDU C 2
F32' F 0.8957(11) 0.7329(8) 0.3762(10) 0.056(6) Uiso 0.468(9) 1 d PDU C 2
F33' F 1.0036(16) 0.7706(10) 0.4403(7) 0.094(6) Uiso 0.468(9) 1 d PDU C 2
C16' C 1.0960(9) 0.8760(7) 0.3360(7) 0.048(5) Uiso 0.468(9) 1 d PDU C 2
F34' F 1.0828(13) 0.9154(8) 0.3921(8) 0.059(5) Uiso 0.468(9) 1 d PDU C 2
F35' F 1.1862(10) 0.8383(8) 0.3326(9) 0.067(4) Uiso 0.468(9) 1 d PDU C 2
F36' F 1.1190(11) 0.9245(7) 0.2818(7) 0.056(4) Uiso 0.468(9) 1 d PDU C 2
Al1 Al 0.78512(19) 0.88779(13) 0.40296(13) 0.0200(5) Uani 1 1 d . . .
C1 C 0.7410(7) 0.8332(5) 0.5519(4) 0.0258(19) Uani 1 1 d . . .
C2 C 0.6767(9) 0.8943(6) 0.5974(6) 0.040(2) Uani 1 1 d . . .
C3 C 0.8277(8) 0.8009(6) 0.5895(5) 0.038(2) Uani 1 1 d . . .
C4 C 0.6597(8) 0.7763(5) 0.5428(5) 0.036(2) Uani 1 1 d . . .
C5 C 0.7813(7) 1.0455(5) 0.3961(5) 0.0267(19) Uani 1 1 d . . .
C6 C 0.8230(7) 1.0589(5) 0.4643(5) 0.029(2) Uani 1 1 d . . .
C7 C 0.8744(10) 1.0602(6) 0.3313(6) 0.047(3) Uani 1 1 d . . .
C8 C 0.6846(10) 1.0936(5) 0.3922(7) 0.043(3) Uani 1 1 d . . .
C9 C 0.6223(8) 0.8343(5) 0.3293(5) 0.031(2) Uani 1 1 d . . .
C10 C 0.6831(9) 0.8522(6) 0.2514(6) 0.044(3) Uani 1 1 d . . .
C11 C 0.5920(14) 0.7577(8) 0.3308(7) 0.068(4) Uani 1 1 d . . .
C12 C 0.5249(11) 0.8864(8) 0.3475(8) 0.064(4) Uani 1 1 d . . .
C13 C 0.9988(6) 0.8312(4) 0.3290(4) 0.029(2) Uani 1 1 d D . .
C33 C -0.0437(7) 0.9537(5) 0.0720(4) 0.0244(19) Uani 1 1 d . . .
C34 C -0.2479(6) 0.9696(5) 0.0820(5) 0.0236(19) Uani 1 1 d . . .
C35 C -0.2168(7) 0.9069(4) 0.0471(4) 0.0215(17) Uani 1 1 d . . .
C36 C 0.0607(6) 0.9589(4) 0.0817(4) 0.0206(17) Uani 1 1 d . . .
C37 C 0.2590(7) 0.9424(5) 0.0834(5) 0.0250(19) Uani 1 1 d . . .
C38 C 0.2290(7) 1.0018(5) 0.1208(5) 0.0241(19) Uani 1 1 d . . .
C39 C -0.3773(8) 1.0596(6) 0.1732(6) 0.043(3) Uani 1 1 d . . .
H39A H -0.4476 1.0840 0.1869 0.065 Uiso 1 1 calc R . .
H39B H -0.3218 1.0948 0.1619 0.065 Uiso 1 1 calc R . .
H39C H -0.3639 1.0288 0.2126 0.065 Uiso 1 1 calc R . .
C40 C -0.2736(11) 0.7687(6) 0.0433(8) 0.058(3) Uani 1 1 d . . .
H40A H -0.3179 0.7344 0.0266 0.088 Uiso 1 1 calc R . .
H40B H -0.2889 0.7682 0.0955 0.088 Uiso 1 1 calc R . .
H40C H -0.1979 0.7559 0.0255 0.088 Uiso 1 1 calc R . .
C41 C 0.3902(10) 0.8576(8) 0.1497(8) 0.068(4) Uani 1 1 d . . .
H41A H 0.4605 0.8339 0.1479 0.102 Uiso 1 1 calc R . .
H41B H 0.3353 0.8220 0.1569 0.102 Uiso 1 1 calc R . .
H41C H 0.3749 0.8909 0.1892 0.102 Uiso 1 1 calc R . .
C42 C 0.2282(9) 1.1232(7) 0.1986(7) 0.055(3) Uani 1 1 d . . .
H42A H 0.2698 1.1538 0.2220 0.083 Uiso 1 1 calc R . .
H42B H 0.1682 1.1050 0.2338 0.083 Uiso 1 1 calc R . .
H42C H 0.2008 1.1506 0.1616 0.083 Uiso 1 1 calc R . .
C43 C 0.6229(7) 0.4839(4) 0.4178(5) 0.027(2) Uani 1 1 d . . .
C44 C 0.8179(6) 0.5010(5) 0.4225(5) 0.0236(18) Uani 1 1 d . . .
C45 C 0.8060(6) 0.4302(4) 0.4295(4) 0.0194(17) Uani 1 1 d . . .
C46 C 0.5166(6) 0.4949(4) 0.4106(5) 0.0225(18) Uani 1 1 d . . .
C47 C 0.3231(6) 0.4795(5) 0.3997(5) 0.027(2) Uani 1 1 d . . .
C48 C 0.3378(7) 0.5490(5) 0.3912(5) 0.030(2) Uani 1 1 d . . .
C49 C 0.9855(9) 0.5430(7) 0.3196(6) 0.049(3) Uani 1 1 d . . .
H49A H 1.0547 0.5654 0.3068 0.073 Uiso 1 1 calc R . .
H49B H 0.9331 0.5697 0.2974 0.073 Uiso 1 1 calc R . .
H49C H 0.9931 0.4940 0.3028 0.073 Uiso 1 1 calc R . .
C50 C 0.8500(8) 0.2853(4) 0.4415(6) 0.033(2) Uani 1 1 d . . .
H50A H 0.9033 0.2472 0.4456 0.049 Uiso 1 1 calc R . .
H50B H 0.8221 0.2789 0.3984 0.049 Uiso 1 1 calc R . .
H50C H 0.7912 0.2838 0.4832 0.049 Uiso 1 1 calc R . .
C51 C 0.2188(10) 0.3999(7) 0.3165(6) 0.054(3) Uani 1 1 d . . .
H51A H 0.1536 0.3762 0.3127 0.081 Uiso 1 1 calc R . .
H51B H 0.2789 0.3649 0.3109 0.081 Uiso 1 1 calc R . .
H51C H 0.2340 0.4366 0.2792 0.081 Uiso 1 1 calc R . .
C52 C 0.3163(9) 0.6685(7) 0.3090(7) 0.061(4) Uani 1 1 d . . .
H52A H 0.2692 0.7069 0.2962 0.091 Uiso 1 1 calc R . .
H52B H 0.3461 0.6402 0.2669 0.091 Uiso 1 1 calc R . .
H52C H 0.3746 0.6887 0.3270 0.091 Uiso 1 1 calc R . .
F1 F 0.6081(6) 0.8712(3) 0.6533(4) 0.0593(19) Uani 1 1 d . . .
F2 F 0.7449(5) 0.9355(3) 0.6204(3) 0.0478(15) Uani 1 1 d . . .
F3 F 0.6241(5) 0.9348(3) 0.5576(4) 0.0512(16) Uani 1 1 d . . .
F4 F 0.7883(6) 0.7866(4) 0.6594(3) 0.0526(17) Uani 1 1 d . . .
F5 F 0.8652(5) 0.7379(3) 0.5626(3) 0.0437(15) Uani 1 1 d . . .
F6 F 0.9073(5) 0.8424(3) 0.5853(3) 0.0434(15) Uani 1 1 d . . .
F7 F 0.5720(5) 0.8038(3) 0.5293(3) 0.0473(15) Uani 1 1 d . . .
F8 F 0.6322(5) 0.7370(3) 0.6045(3) 0.0492(16) Uani 1 1 d . . .
F9 F 0.7039(5) 0.7307(3) 0.4940(3) 0.0441(15) Uani 1 1 d . . .
F10 F 0.8762(5) 1.1194(3) 0.4594(4) 0.0460(15) Uani 1 1 d . . .
F11 F 0.8881(5) 1.0055(3) 0.4796(3) 0.0436(15) Uani 1 1 d . . .
F12 F 0.7429(5) 1.0653(3) 0.5209(3) 0.0429(14) Uani 1 1 d . . .
F13 F 0.9663(5) 1.0349(4) 0.3410(4) 0.0560(18) Uani 1 1 d . . .
F14 F 0.8814(7) 1.1313(4) 0.3191(4) 0.070(2) Uani 1 1 d . . .
F15 F 0.8514(6) 1.0316(4) 0.2742(3) 0.063(2) Uani 1 1 d . . .
F16 F 0.5979(5) 1.0702(4) 0.4367(4) 0.0553(18) Uani 1 1 d . . .
F17 F 0.6979(6) 1.1620(3) 0.4099(5) 0.070(2) Uani 1 1 d . . .
F18 F 0.6632(6) 1.0971(3) 0.3279(4) 0.0616(19) Uani 1 1 d . . .
F19 F 0.7408(5) 0.9081(3) 0.2485(4) 0.0526(17) Uani 1 1 d . . .
F20 F 0.6173(5) 0.8624(4) 0.2073(4) 0.0541(17) Uani 1 1 d . . .
F21 F 0.7537(7) 0.7971(4) 0.2255(4) 0.073(2) Uani 1 1 d . . .
F22 F 0.5490(7) 0.7407(4) 0.2763(4) 0.067(2) Uani 1 1 d . . .
F23 F 0.5138(7) 0.7482(5) 0.3938(5) 0.086(3) Uani 1 1 d . . .
F24 F 0.6696(7) 0.7122(3) 0.3373(5) 0.071(2) Uani 1 1 d . . .
F25 F 0.5516(6) 0.9528(4) 0.3212(5) 0.066(2) Uani 1 1 d . . .
F26 F 0.4902(6) 0.8902(4) 0.4160(4) 0.072(2) Uani 1 1 d . . .
F27 F 0.4451(6) 0.8654(5) 0.3185(4) 0.076(2) Uani 1 1 d . . .
O1 O 0.7907(5) 0.8585(3) 0.4874(3) 0.0293(14) Uani 1 1 d . . .
O2 O 0.7516(5) 0.9778(3) 0.3954(3) 0.0251(13) Uani 1 1 d . . .
O3 O 0.6892(5) 0.8411(3) 0.3748(4) 0.0322(15) Uani 1 1 d . . .
O4 O 0.9085(5) 0.8739(3) 0.3487(3) 0.0322(15) Uani 1 1 d D C .
S1 S -0.08061(17) 0.88255(11) 0.03023(12) 0.0252(5) Uani 1 1 d . . .
S2 S -0.14355(16) 1.01516(11) 0.10483(11) 0.0235(5) Uani 1 1 d . . .
S3 S -0.37471(17) 1.00645(13) 0.09602(13) 0.0319(5) Uani 1 1 d . . .
S4 S -0.30390(19) 0.85758(13) 0.01057(14) 0.0333(6) Uani 1 1 d . . .
S5 S 0.09380(17) 1.02988(12) 0.12859(12) 0.0245(5) Uani 1 1 d . . .
S6 S 0.16256(16) 0.90005(11) 0.05019(12) 0.0234(5) Uani 1 1 d . . .
S7 S 0.39007(18) 0.90548(14) 0.06703(14) 0.0346(6) Uani 1 1 d . . .
S8 S 0.3130(2) 1.04943(15) 0.15839(14) 0.0390(6) Uani 1 1 d . . .
S9 S 0.67975(16) 0.40062(11) 0.42902(12) 0.0247(5) Uani 1 1 d . . .
S10 S 0.70494(16) 0.55294(11) 0.41536(12) 0.0235(5) Uani 1 1 d . . .
S11 S 0.93942(17) 0.54278(12) 0.41677(13) 0.0281(5) Uani 1 1 d . . .
S12 S 0.91262(17) 0.37156(12) 0.43659(13) 0.0291(5) Uani 1 1 d . . .
S13 S 0.46281(16) 0.57789(12) 0.39932(13) 0.0285(5) Uani 1 1 d . . .
S14 S 0.43023(16) 0.42554(12) 0.41684(13) 0.0262(5) Uani 1 1 d . . .
S15 S 0.20040(17) 0.44004(13) 0.40240(13) 0.0313(6) Uani 1 1 d . . .
S16 S 0.24106(17) 0.61262(13) 0.37681(15) 0.0350(6) Uani 1 1 d . . .

loop_
_atom_site_aniso_label
_atom_site_aniso_U_11
_atom_site_aniso_U_22
_atom_site_aniso_U_33
_atom_site_aniso_U_23
_atom_site_aniso_U_13
_atom_site_aniso_U_12
Al1 0.0228(12) 0.0208(14) 0.0170(13) 0.0000(10) -0.0055(10) -0.0011(9)
C1 0.026(4) 0.035(5) 0.013(4) 0.003(4) 0.004(3) -0.009(4)
C2 0.040(6) 0.048(7) 0.031(6) -0.002(5) -0.008(5) 0.010(5)
C3 0.040(6) 0.046(7) 0.028(5) 0.004(5) -0.007(4) -0.005(5)
C4 0.039(6) 0.037(6) 0.028(5) 0.008(4) 0.000(4) -0.009(4)
C5 0.034(5) 0.023(5) 0.023(5) 0.001(4) -0.006(4) -0.005(4)
C6 0.024(4) 0.028(5) 0.035(5) -0.003(4) -0.010(4) 0.004(4)
C7 0.061(8) 0.039(7) 0.039(7) 0.010(5) -0.008(5) -0.016(5)
C8 0.057(7) 0.023(6) 0.058(7) -0.012(5) -0.031(6) 0.002(5)
C9 0.041(5) 0.022(5) 0.032(5) 0.001(4) -0.012(4) -0.005(4)
C10 0.043(6) 0.053(7) 0.037(6) 0.010(5) -0.014(5) -0.009(5)
C11 0.107(12) 0.057(9) 0.053(8) 0.006(6) -0.035(8) -0.052(9)
C12 0.048(7) 0.078(10) 0.073(10) 0.017(7) -0.033(7) -0.003(6)
C13 0.030(5) 0.028(5) 0.025(5) 0.000(4) 0.001(4) 0.009(4)
C33 0.026(4) 0.029(5) 0.019(4) -0.001(3) -0.005(3) -0.008(3)
C34 0.020(4) 0.032(5) 0.021(4) 0.006(4) -0.008(3) -0.006(3)
C35 0.024(4) 0.022(5) 0.021(4) 0.003(3) -0.010(3) -0.003(3)
C36 0.017(4) 0.029(5) 0.019(4) -0.002(3) -0.009(3) -0.003(3)
C37 0.019(4) 0.037(5) 0.021(4) 0.003(4) -0.010(3) -0.005(3)
C38 0.022(4) 0.030(5) 0.024(5) 0.003(4) -0.015(4) -0.004(3)
C39 0.034(5) 0.050(7) 0.047(7) -0.007(5) -0.013(5) 0.010(4)
C40 0.069(8) 0.043(7) 0.065(9) -0.018(6) -0.016(7) -0.010(6)
C41 0.050(7) 0.088(10) 0.068(9) 0.038(7) -0.025(7) 0.018(6)
C42 0.039(6) 0.061(8) 0.066(8) -0.040(6) -0.004(6) -0.010(5)
C43 0.022(4) 0.018(5) 0.039(5) 0.000(4) -0.002(4) -0.001(3)
C44 0.017(4) 0.027(5) 0.028(5) 0.003(4) -0.009(3) 0.001(3)
C45 0.015(4) 0.024(5) 0.023(4) 0.002(3) -0.013(3) -0.003(3)
C46 0.019(4) 0.018(4) 0.034(5) 0.008(3) -0.014(4) 0.000(3)
C47 0.013(4) 0.032(5) 0.032(5) -0.007(4) 0.002(3) -0.004(3)
C48 0.014(4) 0.035(6) 0.039(6) -0.001(4) -0.003(4) 0.004(3)
C49 0.031(5) 0.080(9) 0.036(6) -0.003(5) -0.003(5) -0.029(5)
C50 0.039(5) 0.011(4) 0.046(6) 0.006(4) -0.008(4) 0.006(4)
C51 0.064(8) 0.062(8) 0.037(7) -0.017(5) -0.011(6) -0.013(6)
C52 0.029(5) 0.079(9) 0.064(8) 0.039(7) 0.006(5) 0.011(5)
F1 0.068(4) 0.055(4) 0.040(4) 0.001(3) 0.022(3) 0.004(3)
F2 0.060(4) 0.043(4) 0.039(4) -0.010(3) -0.005(3) -0.010(3)
F3 0.046(4) 0.042(4) 0.061(4) 0.004(3) -0.005(3) 0.008(3)
F4 0.067(4) 0.066(5) 0.026(3) 0.011(3) -0.013(3) -0.006(3)
F5 0.047(4) 0.040(4) 0.044(4) 0.000(3) -0.014(3) 0.012(3)
F6 0.037(3) 0.060(4) 0.038(3) 0.011(3) -0.018(3) -0.013(3)
F7 0.037(3) 0.056(4) 0.049(4) 0.002(3) -0.008(3) -0.013(3)
F8 0.062(4) 0.044(4) 0.040(4) 0.012(3) -0.005(3) -0.022(3)
F9 0.057(4) 0.037(4) 0.038(4) -0.007(3) -0.006(3) -0.014(3)
F10 0.063(4) 0.027(3) 0.056(4) 0.002(3) -0.029(3) -0.015(3)
F11 0.042(3) 0.039(4) 0.058(4) 0.009(3) -0.031(3) -0.005(3)
F12 0.047(3) 0.056(4) 0.026(3) -0.012(3) -0.004(3) -0.011(3)
F13 0.036(4) 0.064(5) 0.062(5) 0.001(3) 0.007(3) -0.010(3)
F14 0.103(6) 0.050(5) 0.057(5) 0.026(3) -0.017(4) -0.028(4)
F15 0.085(5) 0.072(5) 0.027(4) -0.004(3) 0.006(3) -0.030(4)
F16 0.037(4) 0.058(4) 0.075(5) -0.016(3) -0.020(3) 0.010(3)
F17 0.070(5) 0.028(4) 0.124(7) -0.020(4) -0.049(5) 0.011(3)
F18 0.080(5) 0.048(4) 0.069(5) -0.002(3) -0.046(4) 0.010(3)
F19 0.061(4) 0.056(4) 0.044(4) 0.012(3) -0.015(3) -0.024(3)
F20 0.056(4) 0.074(5) 0.041(4) 0.009(3) -0.029(3) -0.018(3)
F21 0.079(5) 0.076(5) 0.061(5) -0.023(4) -0.013(4) 0.032(4)
F22 0.090(6) 0.061(5) 0.058(5) -0.009(3) -0.026(4) -0.042(4)
F23 0.099(6) 0.094(6) 0.077(6) 0.024(5) -0.032(5) -0.067(5)
F24 0.106(6) 0.022(4) 0.098(6) 0.001(3) -0.053(5) -0.009(4)
F25 0.070(5) 0.044(4) 0.088(6) 0.001(4) -0.031(4) 0.009(3)
F26 0.061(5) 0.104(6) 0.041(4) -0.014(4) 0.011(4) 0.014(4)
F27 0.036(4) 0.130(7) 0.069(5) -0.010(5) -0.029(4) -0.001(4)
O1 0.034(3) 0.033(4) 0.020(3) 0.001(3) -0.003(3) -0.005(3)
O2 0.026(3) 0.019(3) 0.029(3) -0.002(2) -0.004(3) 0.003(2)
O3 0.042(4) 0.027(4) 0.034(4) 0.001(3) -0.020(3) -0.009(3)
O4 0.034(4) 0.031(4) 0.029(4) 0.003(3) -0.003(3) 0.012(3)
S1 0.0267(11) 0.0216(12) 0.0301(12) -0.0030(9) -0.0117(9) -0.0024(8)
S2 0.0222(10) 0.0282(12) 0.0209(11) -0.0036(8) -0.0052(8) -0.0025(8)
S3 0.0198(11) 0.0421(15) 0.0344(13) -0.0009(10) -0.0072(9) 0.0015(9)
S4 0.0337(12) 0.0331(14) 0.0386(14) 0.0000(10) -0.0189(10) -0.0074(10)
S5 0.0250(11) 0.0287(12) 0.0216(11) -0.0042(9) -0.0079(8) -0.0021(8)
S6 0.0223(10) 0.0237(12) 0.0266(11) -0.0006(9) -0.0110(8) -0.0001(8)
S7 0.0220(11) 0.0450(15) 0.0374(14) -0.0018(11) -0.0084(10) 0.0019(9)
S8 0.0336(13) 0.0492(16) 0.0405(15) -0.0076(11) -0.0191(11) -0.0119(11)
S9 0.0171(10) 0.0211(12) 0.0367(13) -0.0007(9) -0.0074(9) -0.0003(8)
S10 0.0173(10) 0.0222(12) 0.0305(12) 0.0015(9) -0.0048(8) 0.0012(8)
S11 0.0193(10) 0.0339(13) 0.0328(13) -0.0006(10) -0.0086(9) -0.0054(9)
S12 0.0201(10) 0.0285(13) 0.0394(14) 0.0005(10) -0.0090(9) 0.0048(8)
S13 0.0165(10) 0.0255(12) 0.0440(14) 0.0071(10) -0.0087(9) -0.0006(8)
S14 0.0186(10) 0.0244(12) 0.0360(13) -0.0010(9) -0.0057(9) -0.0022(8)
S15 0.0163(10) 0.0420(15) 0.0353(13) -0.0070(10) -0.0029(9) -0.0052(9)
S16 0.0171(10) 0.0371(15) 0.0491(16) 0.0099(11) -0.0054(10) 0.0059(9)

loop_
_atom_type_symbol
_atom_type_description
_atom_type_scat_dispersion_real
_atom_type_scat_dispersion_imag
_atom_type_scat_source
C C 0.0033 0.0016 'International Tables Vol C Tables 4.2.6.8 and 6.1.1.4'
H H 0.0000 0.0000 'International Tables Vol C Tables 4.2.6.8 and 6.1.1.4'
O O 0.0106 0.0060 'International Tables Vol C Tables 4.2.6.8 and 6.1.1.4'
F F 0.0171 0.0103 'International Tables Vol C Tables 4.2.6.8 and 6.1.1.4'
Al Al 0.0645 0.0514 'International Tables Vol C Tables 4.2.6.8 and 6.1.1.4'
S S 0.1246 0.1234 'International Tables Vol C Tables 4.2.6.8 and 6.1.1.4'

loop_
_geom_angle_atom_site_label_1
_geom_angle_atom_site_label_2
_geom_angle_atom_site_label_3
_geom_angle
O5 Al2 O6 110.6(7)
O5 Al2 O8 109.8(7)
O6 Al2 O8 108.5(7)
O5 Al2 O7 109.5(7)
O6 Al2 O7 109.9(7)
O8 Al2 O7 108.5(7)
C17 O5 Al2 150.1(10)
O5 C17 C19 112.2(9)
O5 C17 C18 108.6(9)
C19 C17 C18 110.8(9)
O5 C17 C20 105.2(9)
C19 C17 C20 109.5(9)
C18 C17 C20 110.4(9)
F38 C18 F37 106.8(11)
F38 C18 F39 110.2(11)
F37 C18 F39 109.8(11)
F38 C18 C17 110.1(10)
F37 C18 C17 110.5(10)
F39 C18 C17 109.4(10)
F42 C19 F41 106.8(11)
F42 C19 F40 106.5(11)
F41 C19 F40 107.5(11)
F42 C19 C17 112.4(10)
F41 C19 C17 111.6(10)
F40 C19 C17 111.8(10)
F43 C20 F44 107.8(11)
F43 C20 F45 103.9(11)
F44 C20 F45 106.3(11)
F43 C20 C17 115.3(11)
F44 C20 C17 110.8(10)
F45 C20 C17 112.2(10)
C21 O6 Al2 153.3(10)
O6 C21 C24 112.5(10)
O6 C21 C22 109.7(10)
C24 C21 C22 107.6(9)
O6 C21 C23 110.1(10)
C24 C21 C23 108.5(9)
C22 C21 C23 108.3(9)
F47 C22 F46 106.6(11)
F47 C22 F48 109.8(12)
F46 C22 F48 107.6(12)
F47 C22 C21 111.9(11)
F46 C22 C21 112.8(12)
F48 C22 C21 108.1(11)
F50 C23 F51 106.2(11)
F50 C23 F49 109.0(12)
F51 C23 F49 106.4(11)
F50 C23 C21 112.4(11)
F51 C23 C21 112.2(11)
F49 C23 C21 110.4(10)
F52 C24 F53 106.4(12)
F52 C24 F54 101.1(12)
F53 C24 F54 106.7(12)
F52 C24 C21 116.4(11)
F53 C24 C21 112.7(11)
F54 C24 C21 112.5(11)
C25 O7 Al2 158.0(10)
O7 C25 C28 107.8(9)
O7 C25 C26 108.9(9)
C28 C25 C26 110.9(9)
O7 C25 C27 107.4(9)
C28 C25 C27 111.7(9)
C26 C25 C27 110.0(9)
F56 C26 F57 108.2(12)
F56 C26 F55 106.2(11)
F57 C26 F55 107.5(12)
F56 C26 C25 112.5(11)
F57 C26 C25 111.4(11)
F55 C26 C25 110.7(11)
F59 C27 F60 109.4(12)
F59 C27 F58 108.4(12)
F60 C27 F58 106.0(12)
F59 C27 C25 112.6(11)
F60 C27 C25 108.3(10)
F58 C27 C25 112.0(11)
F62 C28 F63 107.1(12)
F62 C28 F61 106.8(11)
F63 C28 F61 104.6(12)
F62 C28 C25 114.5(12)
F63 C28 C25 111.8(10)
F61 C28 C25 111.4(10)
C29 O8 Al2 156.6(10)
O8 C29 C32 110.5(9)
O8 C29 C30 109.8(9)
C32 C29 C30 109.0(9)
O8 C29 C31 108.2(9)
C32 C29 C31 111.0(9)
C30 C29 C31 108.4(8)
F64 C30 F65 108.2(10)
F64 C30 F66 107.2(10)
F65 C30 F66 106.7(10)
F64 C30 C29 110.6(9)
F65 C30 C29 113.2(10)
F66 C30 C29 110.7(10)
F67 C31 F68 111.2(11)
F67 C31 F69 102.8(11)
F68 C31 F69 103.8(10)
F67 C31 C29 113.6(10)
F68 C31 C29 112.9(10)
F69 C31 C29 111.6(10)
F71 C32 F70 107.1(11)
F71 C32 F72 105.5(11)
F70 C32 F72 106.1(11)
F71 C32 C29 114.2(10)
F70 C32 C29 111.8(10)
F72 C32 C29 111.6(11)
O5' Al2' O6' 111.3(7)
O5' Al2' O8' 108.2(7)
O6' Al2' O8' 107.4(7)
O5' Al2' O7' 104.5(7)
O6' Al2' O7' 107.9(7)
O8' Al2' O7' 117.6(8)
C17' O5' Al2' 149.7(10)
O5' C17' C18' 108.5(9)
O5' C17' C20' 109.4(9)
C18' C17' C20' 111.0(9)
O5' C17' C19' 109.5(9)
C18' C17' C19' 109.7(9)
C20' C17' C19' 108.8(9)
F39' C18' F38' 111.4(12)
F39' C18' F37' 107.2(11)
F38' C18' F37' 108.0(12)
F39' C18' C17' 111.0(10)
F38' C18' C17' 108.4(11)
F37' C18' C17' 110.8(11)
F40' C19' F42' 108.4(12)
F40' C19' F41' 107.3(11)
F42' C19' F41' 108.0(12)
F40' C19' C17' 110.5(11)
F42' C19' C17' 111.3(10)
F41' C19' C17' 111.1(10)
F43' C20' F45' 104.7(12)
F43' C20' F44' 108.0(12)
F45' C20' F44' 105.5(11)
F43' C20' C17' 113.6(11)
F45' C20' C17' 112.9(11)
F44' C20' C17' 111.6(10)
C21' O6' Al2' 151.6(10)
O6' C21' C22' 110.5(9)
O6' C21' C24' 111.9(9)
C22' C21' C24' 111.9(9)
O6' C21' C23' 107.2(9)
C22' C21' C23' 108.3(9)
C24' C21' C23' 107.0(9)
F47' C22' F48' 105.8(12)
F47' C22' F46' 105.5(11)
F48' C22' F46' 106.1(12)
F47' C22' C21' 113.7(11)
F48' C22' C21' 112.2(11)
F46' C22' C21' 112.9(11)
F49' C23' F51' 109.1(12)
F49' C23' F50' 107.2(12)
F51' C23' F50' 106.5(12)
F49' C23' C21' 111.9(11)
F51' C23' C21' 111.0(11)
F50' C23' C21' 111.0(10)
F52' C24' F53' 107.2(12)
F52' C24' F54' 99.2(12)
F53' C24' F54' 103.3(12)
F52' C24' C21' 117.8(11)
F53' C24' C21' 114.1(11)
F54' C24' C21' 113.4(11)
C25' O7' Al2' 148.8(11)
O7' C25' C26' 114.3(10)
O7' C25' C28' 106.8(9)
C26' C25' C28' 110.3(9)
O7' C25' C27' 107.6(9)
C26' C25' C27' 109.5(9)
C28' C25' C27' 108.2(9)
F57' C26' F56' 105.5(12)
F57' C26' F55' 105.5(11)
F56' C26' F55' 103.9(12)
F57' C26' C25' 115.0(11)
F56' C26' C25' 112.7(11)
F55' C26' C25' 113.2(11)
F59' C27' F60' 108.2(12)
F59' C27' F58' 108.6(12)
F60' C27' F58' 108.9(12)
F59' C27' C25' 111.1(11)
F60' C27' C25' 110.2(11)
F58' C27' C25' 109.7(11)
F62' C28' F61' 110.4(12)
F62' C28' F63' 105.2(11)
F61' C28' F63' 108.5(12)
F62' C28' C25' 112.2(11)
F61' C28' C25' 109.2(10)
F63' C28' C25' 111.3(11)
C29' O8' Al2' 152.4(10)
O8' C29' C32' 108.8(9)
O8' C29' C31' 111.2(10)
C32' C29' C31' 112.1(9)
O8' C29' C30' 106.1(9)
C32' C29' C30' 110.5(9)
C31' C29' C30' 108.0(8)
F64' C30' F66' 110.3(12)
F64' C30' F65' 109.1(12)
F66' C30' F65' 107.0(11)
F64' C30' C29' 111.2(10)
F66' C30' C29' 108.9(11)
F65' C30' C29' 110.1(10)
F67' C31' F69' 108.9(12)
F67' C31' F68' 101.5(11)
F69' C31' F68' 103.6(11)
F67' C31' C29' 112.5(11)
F69' C31' C29' 114.4(11)
F68' C31' C29' 114.8(11)
F72' C32' F71' 110.0(12)
F72' C32' F70' 105.8(11)
F71' C32' F70' 106.1(11)
F72' C32' C29' 111.1(11)
F71' C32' C29' 112.7(10)
F70' C32' C29' 110.8(11)
F29 C14 F28 107.9(11)
F29 C14 F30 104.8(10)
F28 C14 F30 107.0(11)
F29 C14 C13 113.6(10)
F28 C14 C13 112.2(10)
F30 C14 C13 110.9(9)
F32 C15 F31 106.3(10)
F32 C15 F33 112.4(11)
F31 C15 F33 103.8(9)
F32 C15 C13 109.4(9)
F31 C15 C13 113.6(9)
F33 C15 C13 111.2(9)
F34 C16 F35 109.9(11)
F34 C16 F36 106.0(11)
F35 C16 F36 104.0(9)
F34 C16 C13 112.2(10)
F35 C16 C13 112.7(9)
F36 C16 C13 111.6(9)
F30' C14' F29' 107.6(11)
F30' C14' F28' 108.7(12)
F29' C14' F28' 107.8(11)
F30' C14' C13 109.5(10)
F29' C14' C13 113.0(11)
F28' C14' C13 110.2(10)
F33' C15' F31' 105.3(11)
F33' C15' F32' 106.2(12)
F31' C15' F32' 106.4(11)
F33' C15' C13 115.1(11)
F31' C15' C13 112.4(11)
F32' C15' C13 110.9(10)
F34' C16' F35' 107.3(11)
F34' C16' F36' 102.5(12)
F35' C16' F36' 104.1(11)
F34' C16' C13 116.1(11)
F35' C16' C13 114.0(11)
F36' C16' C13 111.5(10)
O1 Al1 O4 109.0(3)
O1 Al1 O3 107.8(3)
O4 Al1 O3 111.3(3)
O1 Al1 O2 114.9(3)
O4 Al1 O2 106.4(3)
O3 Al1 O2 107.5(3)
O1 C1 C3 107.7(7)
O1 C1 C2 110.5(8)
C3 C1 C2 109.7(8)
O1 C1 C4 110.3(7)
C3 C1 C4 111.1(8)
C2 C1 C4 107.6(8)
F1 C2 F3 108.7(9)
F1 C2 F2 108.0(9)
F3 C2 F2 107.4(9)
F1 C2 C1 113.3(9)
F3 C2 C1 109.8(8)
F2 C2 C1 109.5(8)
F6 C3 F5 108.8(9)
F6 C3 F4 107.9(8)
F5 C3 F4 104.2(8)
F6 C3 C1 112.3(8)
F5 C3 C1 111.2(8)
F4 C3 C1 112.0(8)
F7 C4 F9 110.8(9)
F7 C4 F8 106.5(8)
F9 C4 F8 105.5(8)
F7 C4 C1 113.0(8)
F9 C4 C1 110.6(8)
F8 C4 C1 109.9(8)
O2 C5 C8 107.6(8)
O2 C5 C6 110.5(7)
C8 C5 C6 110.8(8)
O2 C5 C7 110.1(8)
C8 C5 C7 110.4(9)
C6 C5 C7 107.4(8)
F12 C6 F11 106.4(8)
F12 C6 F10 106.4(7)
F11 C6 F10 108.0(7)
F12 C6 C5 111.5(7)
F11 C6 C5 112.2(7)
F10 C6 C5 112.0(7)
F13 C7 F15 109.8(10)
F13 C7 F14 108.3(9)
F15 C7 F14 108.0(9)
F13 C7 C5 112.8(9)
F15 C7 C5 108.2(9)
F14 C7 C5 109.6(9)
F18 C8 F16 107.4(9)
F18 C8 F17 106.1(9)
F16 C8 F17 107.7(9)
F18 C8 C5 112.6(9)
F16 C8 C5 110.5(9)
F17 C8 C5 112.2(8)
O3 C9 C11 108.6(8)
O3 C9 C12 110.9(9)
C11 C9 C12 113.0(11)
O3 C9 C10 109.3(8)
C11 C9 C10 107.2(9)
C12 C9 C10 107.8(9)
F19 C10 F20 108.6(9)
F19 C10 F21 105.8(10)
F20 C10 F21 107.3(9)
F19 C10 C9 112.4(9)
F20 C10 C9 112.2(9)
F21 C10 C9 110.3(9)
F24 C11 F22 110.2(12)
F24 C11 F23 104.4(11)
F22 C11 F23 107.5(11)
F24 C11 C9 113.9(11)
F22 C11 C9 113.8(11)
F23 C11 C9 106.3(11)
F26 C12 F27 108.3(11)
F26 C12 F25 108.6(12)
F27 C12 F25 108.2(10)
F26 C12 C9 111.2(10)
F27 C12 C9 110.3(12)
F25 C12 C9 110.1(11)
O4 C13 C15' 111.6(7)
O4 C13 C14 111.1(7)
C15' C13 C14 132.6(8)
O4 C13 C16 107.8(6)
C15' C13 C16 72.5(7)
C14 C13 C16 112.2(7)
O4 C13 C14' 108.1(7)
C15' C13 C14' 111.2(7)
C14 C13 C14' 34.4(6)
C16 C13 C14' 139.0(8)
O4 C13 C16' 106.9(7)
C15' C13 C16' 112.8(8)
C14 C13 C16' 72.4(7)
C16 C13 C16' 43.9(7)
C14' C13 C16' 106.0(7)
O4 C13 C15 110.0(7)
C15' C13 C15 35.5(7)
C14 C13 C15 109.1(7)
C16 C13 C15 106.5(7)
C14' C13 C15 78.9(7)
C16' C13 C15 139.0(8)
C36 C33 S1 121.4(7)
C36 C33 S2 122.3(7)
S1 C33 S2 116.2(5)
C35 C34 S3 124.2(6)
C35 C34 S2 114.8(6)
S3 C34 S2 120.7(5)
C34 C35 S1 117.3(6)
C34 C35 S4 122.9(6)
S1 C35 S4 119.4(5)
C33 C36 S6 124.3(7)
C33 C36 S5 120.1(7)
S6 C36 S5 115.6(4)
C38 C37 S6 118.0(6)
C38 C37 S7 123.4(7)
S6 C37 S7 118.6(5)
C37 C38 S8 124.2(7)
C37 C38 S5 115.3(6)
S8 C38 S5 120.5(5)
S3 C39 H39A 109.5
S3 C39 H39B 109.5
H39A C39 H39B 109.5
S3 C39 H39C 109.5
H39A C39 H39C 109.5
H39B C39 H39C 109.5
S4 C40 H40A 109.5
S4 C40 H40B 109.5
H40A C40 H40B 109.5
S4 C40 H40C 109.5
H40A C40 H40C 109.5
H40B C40 H40C 109.5
S7 C41 H41A 109.5
S7 C41 H41B 109.5
H41A C41 H41B 109.5
S7 C41 H41C 109.5
H41A C41 H41C 109.5
H41B C41 H41C 109.5
S8 C42 H42A 109.5
S8 C42 H42B 109.5
H42A C42 H42B 109.5
S8 C42 H42C 109.5
H42A C42 H42C 109.5
H42B C42 H42C 109.5
C46 C43 S10 121.4(7)
C46 C43 S9 123.0(7)
S10 C43 S9 115.6(5)
C45 C44 S10 116.7(6)
C45 C44 S11 124.6(6)
S10 C44 S11 118.6(5)
C44 C45 S12 121.7(6)
C44 C45 S9 116.5(6)
S12 C45 S9 121.8(5)
C43 C46 S13 121.9(6)
C43 C46 S14 122.0(6)
S13 C46 S14 116.1(5)
C48 C47 S14 117.4(6)
C48 C47 S15 124.2(7)
S14 C47 S15 118.2(5)
C47 C48 S16 125.2(7)
C47 C48 S13 116.6(6)
S16 C48 S13 118.2(5)
S11 C49 H49A 109.5
S11 C49 H49B 109.5
H49A C49 H49B 109.5
S11 C49 H49C 109.5
H49A C49 H49C 109.5
H49B C49 H49C 109.5
S12 C50 H50A 109.5
S12 C50 H50B 109.5
H50A C50 H50B 109.5
S12 C50 H50C 109.5
H50A C50 H50C 109.5
H50B C50 H50C 109.5
S15 C51 H51A 109.5
S15 C51 H51B 109.5
H51A C51 H51B 109.5
S15 C51 H51C 109.5
H51A C51 H51C 109.5
H51B C51 H51C 109.5
S16 C52 H52A 109.5
S16 C52 H52B 109.5
H52A C52 H52B 109.5
S16 C52 H52C 109.5
H52A C52 H52C 109.5
H52B C52 H52C 109.5
C1 O1 Al1 149.8(6)
C5 O2 Al1 147.8(6)
C9 O3 Al1 149.7(6)
C13 O4 Al1 148.8(5)
C33 S1 C35 95.3(4)
C33 S2 C34 96.2(4)
C34 S3 C39 101.4(5)
C35 S4 C40 100.2(5)
C36 S5 C38 95.1(4)
C36 S6 C37 96.0(4)
C37 S7 C41 100.8(5)
C38 S8 C42 103.4(5)
C43 S9 C45 95.4(4)
C43 S10 C44 95.7(4)
C44 S11 C49 98.8(4)
C45 S12 C50 101.8(4)
C46 S13 C48 95.3(4)
C46 S14 C47 94.4(4)
C47 S15 C51 103.2(5)
C48 S16 C52 102.1(5)

loop_
_geom_bond_atom_site_label_1
_geom_bond_atom_site_label_2
_geom_bond_distance
Al2 O5 1.690(11)
Al2 O6 1.700(11)
Al2 O8 1.707(11)
Al2 O7 1.730(11)
O5 C17 1.393(14)
C17 C19 1.521(14)
C17 C18 1.530(14)
C17 C20 1.548(14)
C18 F38 1.323(13)
C18 F37 1.326(13)
C18 F39 1.333(13)
C19 F42 1.320(14)
C19 F41 1.342(14)
C19 F40 1.346(14)
C20 F43 1.303(13)
C20 F44 1.320(13)
C20 F45 1.331(13)
O6 C21 1.346(14)
C21 C24 1.524(14)
C21 C22 1.532(15)
C21 C23 1.532(15)
C22 F47 1.335(14)
C22 F46 1.336(14)
C22 F48 1.361(14)
C23 F50 1.318(14)
C23 F51 1.321(14)
C23 F49 1.334(14)
C24 F52 1.296(14)
C24 F53 1.330(14)
C24 F54 1.338(14)
O7 C25 1.351(14)
C25 C28 1.516(14)
C25 C26 1.532(14)
C25 C27 1.535(14)
C26 F56 1.298(13)
C26 F57 1.304(13)
C26 F55 1.304(13)
C27 F59 1.321(14)
C27 F60 1.350(14)
C27 F58 1.352(14)
C28 F62 1.317(14)
C28 F63 1.337(14)
C28 F61 1.338(14)
O8 C29 1.342(14)
C29 C32 1.506(14)
C29 C30 1.534(14)
C29 C31 1.538(14)
C30 F64 1.329(13)
C30 F65 1.330(13)
C30 F66 1.357(13)
C31 F67 1.348(13)
C31 F68 1.348(13)
C31 F69 1.368(14)
C32 F71 1.311(14)
C32 F70 1.332(13)
C32 F72 1.337(14)
Al2' O5' 1.701(11)
Al2' O6' 1.708(11)
Al2' O8' 1.730(11)
Al2' O7' 1.737(11)
O5' C17' 1.376(14)
C17' C18' 1.529(14)
C17' C20' 1.532(14)
C17' C19' 1.548(15)
C18' F39' 1.311(13)
C18' F38' 1.317(14)
C18' F37' 1.329(14)
C19' F40' 1.321(14)
C19' F42' 1.322(14)
C19' F41' 1.340(14)
C20' F43' 1.325(13)
C20' F45' 1.327(14)
C20' F44' 1.332(13)
O6' C21' 1.356(14)
C21' C22' 1.499(14)
C21' C24' 1.522(14)
C21' C23' 1.559(15)
C22' F47' 1.335(14)
C22' F48' 1.355(14)
C22' F46' 1.359(14)
C23' F49' 1.308(14)
C23' F51' 1.320(14)
C23' F50' 1.326(14)
C24' F52' 1.296(14)
C24' F53' 1.322(14)
C24' F54' 1.344(14)
O7' C25' 1.350(14)
C25' C26' 1.510(14)
C25' C28' 1.543(14)
C25' C27' 1.551(14)
C26' F57' 1.301(13)
C26' F56' 1.314(14)
C26' F55' 1.324(13)
C27' F59' 1.336(14)
C27' F60' 1.339(14)
C27' F58' 1.345(14)
C28' F62' 1.310(13)
C28' F61' 1.329(14)
C28' F63' 1.335(14)
O8' C29' 1.317(14)
C29' C32' 1.504(14)
C29' C31' 1.521(14)
C29' C30' 1.545(14)
C30' F64' 1.319(13)
C30' F66' 1.342(14)
C30' F65' 1.354(13)
C31' F67' 1.349(14)
C31' F69' 1.352(14)
C31' F68' 1.373(14)
C32' F72' 1.314(14)
C32' F71' 1.325(14)
C32' F70' 1.331(14)
C14 F29 1.325(12)
C14 F28 1.327(13)
C14 F30 1.337(13)
C14 C13 1.508(12)
C15 F32 1.337(12)
C15 F31 1.350(12)
C15 F33 1.356(12)
C15 C13 1.565(12)
C16 F34 1.307(13)
C16 F35 1.315(12)
C16 F36 1.346(12)
C16 C13 1.548(12)
C14' F30' 1.307(13)
C14' F29' 1.307(13)
C14' F28' 1.333(14)
C14' C13 1.549(13)
C15' F33' 1.350(14)
C15' F31' 1.356(13)
C15' F32' 1.379(13)
C15' C13 1.500(12)
C16' F34' 1.302(13)
C16' F35' 1.319(13)
C16' F36' 1.360(14)
C16' C13 1.564(12)
Al1 O1 1.714(7)
Al1 O4 1.714(7)
Al1 O3 1.723(6)
Al1 O2 1.741(6)
C1 O1 1.355(10)
C1 C3 1.539(14)
C1 C2 1.561(14)
C1 C4 1.564(13)
C2 F1 1.317(12)
C2 F3 1.325(12)
C2 F2 1.341(13)
C3 F6 1.299(12)
C3 F5 1.337(12)
C3 F4 1.357(12)
C4 F7 1.286(12)
C4 F9 1.311(12)
C4 F8 1.372(12)
C5 O2 1.348(10)
C5 C8 1.513(14)
C5 C6 1.543(13)
C5 C7 1.564(15)
C6 F12 1.334(11)
C6 F11 1.343(10)
C6 F10 1.344(11)
C7 F13 1.296(14)
C7 F15 1.325(14)
C7 F14 1.359(12)
C8 F18 1.318(14)
C8 F16 1.336(14)
C8 F17 1.369(11)
C9 O3 1.354(11)
C9 C11 1.508(15)
C9 C12 1.539(17)
C9 C10 1.573(15)
C10 F19 1.306(12)
C10 F20 1.316(12)
C10 F21 1.378(14)
C11 F24 1.305(19)
C11 F22 1.331(14)
C11 F23 1.416(18)
C12 F26 1.301(17)
C12 F27 1.339(15)
C12 F25 1.368(15)
C13 O4 1.371(9)
C33 C36 1.393(12)
C33 S1 1.714(9)
C33 S2 1.715(9)
C34 C35 1.375(12)
C34 S3 1.707(9)
C34 S2 1.754(8)
C35 S1 1.747(8)
C35 S4 1.746(8)
C36 S6 1.695(8)
C36 S5 1.747(8)
C37 C38 1.345(13)
C37 S6 1.733(8)
C37 S7 1.755(9)
C38 S8 1.710(8)
C38 S5 1.762(8)
C39 S3 1.805(11)
C39 H39A 0.9800
C39 H39B 0.9800
C39 H39C 0.9800
C40 S4 1.826(13)
C40 H40A 0.9800
C40 H40B 0.9800
C40 H40C 0.9800
C41 S7 1.806(12)
C41 H41A 0.9800
C41 H41B 0.9800
C41 H41C 0.9800
C42 S8 1.811(11)
C42 H42A 0.9800
C42 H42B 0.9800
C42 H42C 0.9800
C43 C46 1.400(12)
C43 S10 1.702(9)
C43 S9 1.727(9)
C44 C45 1.349(11)
C44 S10 1.735(8)
C44 S11 1.756(8)
C45 S12 1.741(8)
C45 S9 1.733(8)
C46 S13 1.706(8)
C46 S14 1.735(8)
C47 C48 1.333(13)
C47 S14 1.750(9)
C47 S15 1.756(8)
C48 S16 1.742(9)
C48 S13 1.750(9)
C49 S11 1.837(11)
C49 H49A 0.9800
C49 H49B 0.9800
C49 H49C 0.9800
C50 S12 1.835(9)
C50 H50A 0.9800
C50 H50B 0.9800
C50 H50C 0.9800
C51 S15 1.800(11)
C51 H51A 0.9800
C51 H51B 0.9800
C51 H51C 0.9800
C52 S16 1.797(11)
C52 H52A 0.9800
C52 H52B 0.9800
C52 H52C 0.9800
